data_4125099
loop_
_publ_author_name
'Kim, Byoungmoo'
'Chinn, Alex J.'
'Fandrick, Daniel R.'
'Senanayake, Chris H.'
'Singer, Robert A.'
'Miller, Scott J.'

_publ_section_title
;
 Distal Stereocontrol Using Guanidinylated Peptides as Multifunctional
 Ligands: Desymmetrization of Diarylmethanes via Ullman Cross-Coupling.
;
_journal_issue 25
_journal_name_full 'Journal of the American Chemical Society'
_journal_page_first 7939
_journal_page_last 7945
_journal_paper_doi 10.1021/jacs.6b03444
_journal_volume 138
_journal_year 2016
_chemical_absolute_configuration ad
_chemical_formula_moiety 'C18 H36 Li N5 O9, 2(H2 O)'
_chemical_formula_sum 'C18 H40 Li N5 O11'
_chemical_formula_weight 509.49
_space_group_crystal_system monoclinic
_space_group_IT_number 4
_space_group_name_Hall 'P 2yb'
_space_group_name_H-M_alt 'P 1 21 1'
_symmetry_space_group_name_Hall 'P 2yb'
_symmetry_space_group_name_H-M 'P 1 21 1'
_atom_sites_solution_hydrogens mixed
_atom_sites_solution_primary direct
_atom_sites_solution_secondary difmap
_audit_creation_method SHELXL-2014/7
_cell_angle_alpha 90
_cell_angle_beta 99.189(4)
_cell_angle_gamma 90
_cell_formula_units_Z 2
_cell_length_a 11.5430(8)
_cell_length_b 7.5993(5)
_cell_length_c 14.3503(10)
_cell_measurement_reflns_used 454
_cell_measurement_temperature 93(2)
_cell_measurement_theta_max 68.3
_cell_measurement_theta_min 3.1
_cell_volume 1242.64(15)
_computing_cell_refinement 'CrystalClear-SM Expert 2.0 r15 (Rigaku, 2011)'
_computing_data_collection 'CrystalClear-SM Expert 2.0 r15 (Rigaku, 2011)'
_computing_data_reduction 'CrystalClear-SM Expert 2.0 r15 (Rigaku, 2011)'
_computing_molecular_graphics
; 
Dolomanov, O.V.; Bourhis, L.J.; Gildea, R.J.; Howard, J.A.K.; Puschmann, H., 
OLEX2: A complete structure solution, refinement and analysis program 
(2009). J. Appl. Cryst., 42, 339-341. 
;
_computing_publication_material 'SHELXL-2013/2 (Sheldrick, 2014)'
_computing_structure_refinement 'SHELXL-2014/7 (Sheldrick, 2014)'
_computing_structure_solution 'SHELXT-2014/5 (Sheldrick, 2014)'
_diffrn_ambient_temperature 93(2)
_diffrn_detector_area_resol_mean 22.2
_diffrn_measured_fraction_theta_full 0.987
_diffrn_measured_fraction_theta_max 0.987
_diffrn_measurement_device_type 'Rigaku Saturn 944+ CCD'
_diffrn_measurement_method \w
_diffrn_radiation_type CuK\a
_diffrn_radiation_wavelength 1.54178
_diffrn_reflns_av_R_equivalents 0.0934
_diffrn_reflns_av_unetI/netI 0.0771
_diffrn_reflns_Laue_measured_fraction_full 0.987
_diffrn_reflns_Laue_measured_fraction_max 0.987
_diffrn_reflns_limit_h_max 13
_diffrn_reflns_limit_h_min -13
_diffrn_reflns_limit_k_max 9
_diffrn_reflns_limit_k_min -9
_diffrn_reflns_limit_l_max 17
_diffrn_reflns_limit_l_min -17
_diffrn_reflns_number 38051
_diffrn_reflns_point_group_measured_fraction_full 0.967
_diffrn_reflns_point_group_measured_fraction_max 0.966
_diffrn_reflns_theta_full 67.552
_diffrn_reflns_theta_max 67.552
_diffrn_reflns_theta_min 3.119
_diffrn_source 'Sealed Tube'
_exptl_absorpt_coefficient_mu 0.943
_exptl_absorpt_correction_T_max 0.946
_exptl_absorpt_correction_T_min 0.745
_exptl_absorpt_correction_type multi-scan
_exptl_absorpt_process_details 'Jacobson, R. (1998) Private Communication'
_exptl_crystal_colour Colorless
_exptl_crystal_density_diffrn 1.362
_exptl_crystal_density_method 'not measured'
_exptl_crystal_description Prism
_exptl_crystal_F_000 548
_exptl_crystal_size_max 0.200
_exptl_crystal_size_mid 0.100
_exptl_crystal_size_min 0.060
_refine_diff_density_max 0.179
_refine_diff_density_min -0.193
_refine_diff_density_rms 0.041
_refine_ls_abs_structure_details
; 
 Flack x determined using 1259 quotients [(I+)-(I-)]/[(I+)+(I-)] 
 (Parsons, Flack and Wagner, Acta Cryst. B69 (2013) 249-259). 
;
_refine_ls_abs_structure_Flack -0.08(10)
_refine_ls_extinction_method none
_refine_ls_goodness_of_fit_ref 1.029
_refine_ls_hydrogen_treatment mixed
_refine_ls_matrix_type full
_refine_ls_number_parameters 370
_refine_ls_number_reflns 4336
_refine_ls_number_restraints 1
_refine_ls_restrained_S_all 1.029
_refine_ls_R_factor_all 0.0519
_refine_ls_R_factor_gt 0.0342
_refine_ls_shift/su_max 0.000
_refine_ls_shift/su_mean 0.000
_refine_ls_structure_factor_coef Fsqd
_refine_ls_weighting_details 'w=1/[\s^2^(Fo^2^)+(0.0211P)^2^] where P=(Fo^2^+2Fc^2^)/3'
_refine_ls_weighting_scheme calc
_refine_ls_wR_factor_gt 0.0598
_refine_ls_wR_factor_ref 0.0653
_reflns_Friedel_coverage 0.810
_reflns_Friedel_fraction_full 0.943
_reflns_Friedel_fraction_max 0.942
_reflns_number_gt 3700
_reflns_number_total 4336
_reflns_threshold_expression 'I > 2\s(I)'
_cod_data_source_file ja6b03444_si_006.cif
_cod_data_source_block 007-15075
_cod_depositor_comments 'Adding full bibliography for 4125098--4125102.cif.'
_cod_database_code 4125099
_shelx_shelxl_version_number 2014/7
_shelx_space_group_comment
; 
The symmetry employed for this shelxl refinement is uniquely defined 
by the following loop, which should always be used as a source of 
symmetry information in preference to the above space-group names. 
They are only intended as comments. 
;
_shelx_estimated_absorpt_t_min 0.834
_shelx_estimated_absorpt_t_max 0.946

loop_
_space_group_symop_operation_xyz
'x, y, z'
'-x, y+1/2, -z'

loop_
_atom_site_label
_atom_site_type_symbol
_atom_site_fract_x
_atom_site_fract_y
_atom_site_fract_z
_atom_site_U_iso_or_equiv
_atom_site_adp_type
_atom_site_occupancy
_atom_site_site_symmetry_order
_atom_site_calc_flag
_atom_site_refinement_flags_posn
_atom_site_refinement_flags_adp
O1 O 0.09374(15) 0.9130(2) 0.77123(11) 0.0227(4) Uani 1 1 d . .
O2 O 0.15480(15) 0.6591(2) 0.71738(11) 0.0208(4) Uani 1 1 d . .
O3 O 0.28820(16) 0.5468(2) 0.92172(11) 0.0205(4) Uani 1 1 d . .
O4 O 0.49121(15) 0.2103(2) 0.76852(11) 0.0215(4) Uani 1 1 d . .
O5 O 0.20176(15) 0.2096(2) 0.49942(11) 0.0215(4) Uani 1 1 d . .
O6 O 0.22865(15) 0.49761(19) 0.48252(11) 0.0202(4) Uani 1 1 d . .
O7 O 0.00003(19) 0.0639(2) 0.60149(13) 0.0200(4) Uani 1 1 d . .
H7A H 0.030(3) 0.008(4) 0.658(2) 0.045(10) Uiso 1 1 d . .
H7B H -0.072(4) 0.032(5) 0.582(2) 0.055(12) Uiso 1 1 d . .
O8 O 0.20306(16) -0.1752(3) 0.56176(14) 0.0225(4) Uani 1 1 d . .
H8A H 0.185(3) -0.225(5) 0.617(3) 0.068(12) Uiso 1 1 d . .
H8B H 0.208(3) -0.272(5) 0.527(2) 0.051(10) Uiso 1 1 d . .
O9 O 0.01226(18) -0.0666(3) 0.39282(12) 0.0222(4) Uani 1 1 d . .
H9A H -0.049(4) -0.016(5) 0.360(3) 0.064(12) Uiso 1 1 d . .
H9B H -0.001(3) -0.170(5) 0.384(2) 0.045(11) Uiso 1 1 d . .
N1 N 0.09951(19) 0.4718(3) 0.86426(14) 0.0159(5) Uani 1 1 d . .
H1 H 0.054(2) 0.382(3) 0.8417(17) 0.019(7) Uiso 1 1 d . .
N2 N 0.35991(17) 0.2111(3) 0.86922(12) 0.0163(5) Uani 1 1 d . .
N3 N 0.3836(2) 0.5256(3) 0.64324(14) 0.0177(5) Uani 1 1 d . .
H3 H 0.331(3) 0.598(4) 0.663(2) 0.028(8) Uiso 1 1 d . .
N4 N 0.53308(18) 0.6974(3) 0.71992(13) 0.0186(5) Uani 1 1 d . .
N5 N 0.57323(18) 0.4872(2) 0.61169(14) 0.0178(5) Uani 1 1 d . .
C1 C 0.1072(2) 0.7488(3) 0.77459(16) 0.0176(6) Uani 1 1 d . .
C2 C 0.0510(2) 0.6509(3) 0.85070(16) 0.0170(6) Uani 1 1 d . .
C3 C 0.0644(2) 0.7520(3) 0.94370(16) 0.0194(6) Uani 1 1 d . .
H3A H 0.0346 0.6801 0.9914 0.029 Uiso 1 1 calc R U
H3B H 0.0197 0.8619 0.9345 0.029 Uiso 1 1 calc R U
H3C H 0.1475 0.7787 0.9649 0.029 Uiso 1 1 calc R U
C4 C -0.0788(2) 0.6299(3) 0.80956(18) 0.0220(6) Uani 1 1 d . .
H4A H -0.1157 0.7461 0.8009 0.033 Uiso 1 1 calc R U
H4B H -0.1179 0.5602 0.8529 0.033 Uiso 1 1 calc R U
H4C H -0.0861 0.5697 0.7485 0.033 Uiso 1 1 calc R U
C5 C 0.2122(2) 0.4360(3) 0.89384(15) 0.0158(6) Uani 1 1 d . .
C6 C 0.2427(2) 0.2400(3) 0.89416(16) 0.0171(5) Uani 1 1 d . .
H6 H 0.1820 0.1737 0.8503 0.020 Uiso 1 1 calc R U
C7 C 0.2536(2) 0.1652(3) 0.99519(17) 0.0219(6) Uani 1 1 d . .
H7C H 0.2659 0.2609 1.0426 0.026 Uiso 1 1 calc R U
H7D H 0.1822 0.0986 1.0035 0.026 Uiso 1 1 calc R U
C8 C 0.3606(2) 0.0437(3) 1.00467(17) 0.0206(6) Uani 1 1 d . .
H8C H 0.3965 0.0287 1.0716 0.025 Uiso 1 1 calc R U
H8D H 0.3395 -0.0732 0.9766 0.025 Uiso 1 1 calc R U
C9 C 0.4421(2) 0.1419(3) 0.94973(17) 0.0195(6) Uani 1 1 d . .
H9C H 0.4838 0.2382 0.9877 0.023 Uiso 1 1 calc R U
H9D H 0.5004 0.0617 0.9286 0.023 Uiso 1 1 calc R U
C10 C 0.3890(2) 0.2310(3) 0.78284(16) 0.0168(6) Uani 1 1 d . .
C11 C 0.2896(2) 0.2705(3) 0.70158(16) 0.0176(6) Uani 1 1 d . .
H11A H 0.2467 0.1605 0.6819 0.021 Uiso 1 1 calc R U
H11B H 0.2338 0.3540 0.7233 0.021 Uiso 1 1 calc R U
C12 C 0.3373(2) 0.3494(3) 0.61739(16) 0.0165(6) Uani 1 1 d . .
H12 H 0.4045 0.2745 0.6052 0.020 Uiso 1 1 calc R U
C13 C 0.4970(2) 0.5686(3) 0.65785(15) 0.0155(6) Uani 1 1 d . .
C14 C 0.4595(2) 0.7559(4) 0.78743(18) 0.0246(6) Uani 1 1 d . .
H14A H 0.4015 0.8407 0.7570 0.037 Uiso 1 1 calc R U
H14B H 0.5085 0.8120 0.8413 0.037 Uiso 1 1 calc R U
H14C H 0.4190 0.6545 0.8094 0.037 Uiso 1 1 calc R U
C15 C 0.6287(2) 0.8171(3) 0.70685(17) 0.0234(6) Uani 1 1 d . .
H15A H 0.6630 0.7798 0.6518 0.035 Uiso 1 1 calc R U
H15B H 0.6891 0.8145 0.7632 0.035 Uiso 1 1 calc R U
H15C H 0.5980 0.9370 0.6968 0.035 Uiso 1 1 calc R U
C16 C 0.6918(2) 0.4392(4) 0.65851(17) 0.0253(6) Uani 1 1 d . .
H16A H 0.7500 0.5085 0.6316 0.038 Uiso 1 1 calc R U
H16B H 0.7052 0.3137 0.6488 0.038 Uiso 1 1 calc R U
H16C H 0.6991 0.4635 0.7263 0.038 Uiso 1 1 calc R U
C17 C 0.5424(2) 0.4281(4) 0.51404(16) 0.0226(6) Uani 1 1 d . .
H17A H 0.5419 0.2992 0.5121 0.034 Uiso 1 1 calc R U
H17B H 0.6003 0.4728 0.4769 0.034 Uiso 1 1 calc R U
H17C H 0.4644 0.4727 0.4876 0.034 Uiso 1 1 calc R U
C18 C 0.2465(2) 0.3543(3) 0.52551(16) 0.0162(6) Uani 1 1 d . .
Li1 Li 0.1034(4) 0.0178(5) 0.5079(3) 0.0212(10) Uani 1 1 d . .
O10 O -0.0580(2) 1.1781(3) 0.81776(13) 0.0276(5) Uani 1 1 d . .
H10A H -0.128(3) 1.161(4) 0.836(2) 0.039(10) Uiso 1 1 d . .
H10B H -0.033(3) 1.081(5) 0.803(2) 0.048(11) Uiso 1 1 d . .
O11 O 0.71759(19) 0.1283(3) 0.87395(16) 0.0300(5) Uani 1 1 d . .
H11C H 0.713(3) 0.121(4) 0.937(3) 0.048(10) Uiso 1 1 d . .
H11D H 0.649(3) 0.163(5) 0.844(2) 0.054(11) Uiso 1 1 d . .

loop_
_atom_site_aniso_label
_atom_site_aniso_U_11
_atom_site_aniso_U_22
_atom_site_aniso_U_33
_atom_site_aniso_U_23
_atom_site_aniso_U_13
_atom_site_aniso_U_12
O1 0.0285(11) 0.0155(9) 0.0232(9) 0.0011(8) 0.0016(8) 0.0026(8)
O2 0.0257(11) 0.0210(9) 0.0164(9) -0.0002(7) 0.0058(8) 0.0009(8)
O3 0.0177(10) 0.0201(9) 0.0229(9) -0.0033(7) 0.0007(8) -0.0037(8)
O4 0.0161(10) 0.0273(10) 0.0213(9) 0.0017(8) 0.0036(7) 0.0026(8)
O5 0.0235(11) 0.0186(9) 0.0218(9) -0.0029(7) 0.0014(8) -0.0047(8)
O6 0.0213(11) 0.0160(9) 0.0227(10) 0.0020(7) 0.0014(8) 0.0005(8)
O7 0.0190(12) 0.0219(9) 0.0187(10) -0.0002(8) 0.0019(9) 0.0002(9)
O8 0.0273(12) 0.0191(9) 0.0221(10) 0.0018(9) 0.0074(8) 0.0033(8)
O9 0.0250(12) 0.0173(11) 0.0222(11) 0.0002(8) -0.0029(9) -0.0009(9)
N1 0.0144(13) 0.0152(11) 0.0175(11) -0.0005(9) 0.0010(9) -0.0010(10)
N2 0.0133(11) 0.0197(11) 0.0158(10) 0.0003(9) 0.0021(8) 0.0020(9)
N3 0.0140(13) 0.0140(10) 0.0248(12) -0.0027(9) 0.0018(10) 0.0021(10)
N4 0.0198(12) 0.0189(11) 0.0161(10) -0.0033(9) 0.0003(9) -0.0062(9)
N5 0.0139(13) 0.0218(11) 0.0177(11) -0.0014(9) 0.0026(9) -0.0020(9)
C1 0.0144(14) 0.0215(15) 0.0149(12) -0.0013(11) -0.0039(11) 0.0002(12)
C2 0.0156(15) 0.0160(12) 0.0186(13) -0.0002(10) 0.0005(11) 0.0016(11)
C3 0.0195(15) 0.0203(12) 0.0181(13) -0.0003(11) 0.0025(11) 0.0019(11)
C4 0.0180(16) 0.0252(14) 0.0226(14) -0.0022(11) 0.0028(12) 0.0020(12)
C5 0.0173(16) 0.0199(13) 0.0106(12) 0.0004(11) 0.0032(10) 0.0000(12)
C6 0.0131(14) 0.0196(13) 0.0184(12) 0.0010(11) 0.0024(10) -0.0018(11)
C7 0.0215(16) 0.0214(13) 0.0234(14) 0.0009(11) 0.0050(11) -0.0003(12)
C8 0.0229(16) 0.0186(13) 0.0204(13) 0.0030(11) 0.0033(12) 0.0000(12)
C9 0.0195(15) 0.0205(13) 0.0171(13) 0.0022(11) -0.0015(11) 0.0017(12)
C10 0.0149(15) 0.0148(12) 0.0208(13) -0.0004(10) 0.0030(11) -0.0002(12)
C11 0.0134(14) 0.0226(13) 0.0164(13) -0.0010(10) 0.0011(10) -0.0005(11)
C12 0.0161(15) 0.0140(12) 0.0193(13) -0.0027(10) 0.0025(11) -0.0016(11)
C13 0.0161(16) 0.0151(12) 0.0140(13) 0.0033(11) -0.0012(11) 0.0012(12)
C14 0.0251(16) 0.0256(14) 0.0234(13) -0.0065(11) 0.0047(12) -0.0012(12)
C15 0.0228(16) 0.0227(13) 0.0239(14) -0.0012(12) 0.0010(12) -0.0076(13)
C16 0.0194(16) 0.0302(15) 0.0254(15) 0.0019(12) 0.0011(12) 0.0043(12)
C17 0.0262(17) 0.0221(13) 0.0207(14) -0.0040(11) 0.0069(12) -0.0043(12)
C18 0.0149(15) 0.0194(14) 0.0151(13) -0.0011(11) 0.0048(11) 0.0002(11)
Li1 0.022(3) 0.020(2) 0.021(2) -0.0004(17) 0.0002(19) -0.001(2)
O10 0.0265(13) 0.0219(11) 0.0364(11) -0.0070(9) 0.0112(9) -0.0043(10)
O11 0.0189(12) 0.0469(12) 0.0239(12) -0.0011(9) 0.0020(9) 0.0023(10)

loop_
_atom_type_symbol
_atom_type_description
_atom_type_scat_dispersion_real
_atom_type_scat_dispersion_imag
_atom_type_scat_source
C C 0.0181 0.0091 'International Tables Vol C Tables 4.2.6.8 and 6.1.1.4'
H H 0.0000 0.0000 'International Tables Vol C Tables 4.2.6.8 and 6.1.1.4'
Li Li 0.0008 0.0003 'International Tables Vol C Tables 4.2.6.8 and 6.1.1.4'
N N 0.0311 0.0180 'International Tables Vol C Tables 4.2.6.8 and 6.1.1.4'
O O 0.0492 0.0322 'International Tables Vol C Tables 4.2.6.8 and 6.1.1.4'

loop_
_geom_angle_atom_site_label_1
_geom_angle_atom_site_label_2
_geom_angle_atom_site_label_3
_geom_angle
C18 O5 Li1 153.9(2)
Li1 O7 H7A 109(2)
Li1 O7 H7B 113(2)
H7A O7 H7B 111(3)
Li1 O8 H8A 117(2)
Li1 O8 H8B 119(2)
H8A O8 H8B 100(3)
Li1 O9 H9A 127(2)
Li1 O9 H9B 122(2)
H9A O9 H9B 103(3)
C5 N1 C2 124.2(2)
C5 N1 H1 116.9(16)
C2 N1 H1 117.9(16)
C10 N2 C9 122.7(2)
C10 N2 C6 125.68(19)
C9 N2 C6 111.44(18)
C13 N3 C12 124.9(2)
C13 N3 H3 119.7(18)
C12 N3 H3 113.7(18)
C13 N4 C14 120.8(2)
C13 N4 C15 121.8(2)
C14 N4 C15 115.3(2)
C13 N5 C17 122.7(2)
C13 N5 C16 121.81(19)
C17 N5 C16 115.4(2)
O1 C1 O2 125.2(2)
O1 C1 C2 116.1(2)
O2 C1 C2 118.4(2)
N1 C2 C3 111.49(18)
N1 C2 C4 106.4(2)
C3 C2 C4 110.3(2)
N1 C2 C1 110.1(2)
C3 C2 C1 112.37(19)
C4 C2 C1 105.87(18)
C2 C3 H3A 109.5
C2 C3 H3B 109.5
H3A C3 H3B 109.5
C2 C3 H3C 109.5
H3A C3 H3C 109.5
H3B C3 H3C 109.5
C2 C4 H4A 109.5
C2 C4 H4B 109.5
H4A C4 H4B 109.5
C2 C4 H4C 109.5
H4A C4 H4C 109.5
H4B C4 H4C 109.5
O3 C5 N1 124.9(2)
O3 C5 C6 120.7(2)
N1 C5 C6 114.4(2)
N2 C6 C5 111.4(2)
N2 C6 C7 103.51(18)
C5 C6 C7 110.20(19)
N2 C6 H6 110.5
C5 C6 H6 110.5
C7 C6 H6 110.5
C8 C7 C6 104.4(2)
C8 C7 H7C 110.9
C6 C7 H7C 110.9
C8 C7 H7D 110.9
C6 C7 H7D 110.9
H7C C7 H7D 108.9
C9 C8 C7 102.47(19)
C9 C8 H8C 111.3
C7 C8 H8C 111.3
C9 C8 H8D 111.3
C7 C8 H8D 111.3
H8C C8 H8D 109.2
N2 C9 C8 102.0(2)
N2 C9 H9C 111.4
C8 C9 H9C 111.4
N2 C9 H9D 111.4
C8 C9 H9D 111.4
H9C C9 H9D 109.2
O4 C10 N2 121.6(2)
O4 C10 C11 121.1(2)
N2 C10 C11 117.2(2)
C12 C11 C10 111.1(2)
C12 C11 H11A 109.4
C10 C11 H11A 109.4
C12 C11 H11B 109.4
C10 C11 H11B 109.4
H11A C11 H11B 108.0
N3 C12 C11 108.7(2)
N3 C12 C18 111.29(19)
C11 C12 C18 113.8(2)
N3 C12 H12 107.6
C11 C12 H12 107.6
C18 C12 H12 107.6
N3 C13 N5 121.1(2)
N3 C13 N4 118.4(2)
N5 C13 N4 120.5(2)
N4 C14 H14A 109.5
N4 C14 H14B 109.5
H14A C14 H14B 109.5
N4 C14 H14C 109.5
H14A C14 H14C 109.5
H14B C14 H14C 109.5
N4 C15 H15A 109.5
N4 C15 H15B 109.5
H15A C15 H15B 109.5
N4 C15 H15C 109.5
H15A C15 H15C 109.5
H15B C15 H15C 109.5
N5 C16 H16A 109.5
N5 C16 H16B 109.5
H16A C16 H16B 109.5
N5 C16 H16C 109.5
H16A C16 H16C 109.5
H16B C16 H16C 109.5
N5 C17 H17A 109.5
N5 C17 H17B 109.5
H17A C17 H17B 109.5
N5 C17 H17C 109.5
H17A C17 H17C 109.5
H17B C17 H17C 109.5
O5 C18 O6 126.24(19)
O5 C18 C12 115.2(2)
O6 C18 C12 118.5(2)
O5 Li1 O9 117.5(2)
O5 Li1 O8 106.7(2)
O9 Li1 O8 107.3(2)
O5 Li1 O7 110.3(2)
O9 Li1 O7 109.8(2)
O8 Li1 O7 104.3(2)
H10A O10 H10B 108(3)
H11C O11 H11D 108(3)

loop_
_geom_bond_atom_site_label_1
_geom_bond_atom_site_label_2
_geom_bond_distance
O1 C1 1.258(3)
O2 C1 1.258(3)
O3 C5 1.236(3)
O4 C10 1.239(3)
O5 C18 1.247(3)
O5 Li1 1.863(5)
O6 C18 1.252(3)
O7 Li1 1.966(5)
O7 H7A 0.93(3)
O7 H7B 0.86(4)
O8 Li1 1.946(4)
O8 H8A 0.93(4)
O8 H8B 0.90(4)
O9 Li1 1.921(4)
O9 H9A 0.88(4)
O9 H9B 0.81(4)
N1 C5 1.330(3)
N1 C2 1.473(3)
N1 H1 0.89(3)
N2 C10 1.344(3)
N2 C9 1.470(3)
N2 C6 1.470(3)
N3 C13 1.333(3)
N3 C12 1.467(3)
N3 H3 0.90(3)
N4 C13 1.344(3)
N4 C14 1.456(3)
N4 C15 1.465(3)
N5 C13 1.335(3)
N5 C17 1.460(3)
N5 C16 1.471(3)
C1 C2 1.547(4)
C2 C3 1.526(3)
C2 C4 1.529(4)
C3 H3A 0.9800
C3 H3B 0.9800
C3 H3C 0.9800
C4 H4A 0.9800
C4 H4B 0.9800
C4 H4C 0.9800
C5 C6 1.531(3)
C6 C7 1.543(4)
C6 H6 1.0000
C7 C8 1.530(4)
C7 H7C 0.9900
C7 H7D 0.9900
C8 C9 1.517(4)
C8 H8C 0.9900
C8 H8D 0.9900
C9 H9C 0.9900
C9 H9D 0.9900
C10 C11 1.529(3)
C11 C12 1.528(3)
C11 H11A 0.9900
C11 H11B 0.9900
C12 C18 1.548(3)
C12 H12 1.0000
C14 H14A 0.9800
C14 H14B 0.9800
C14 H14C 0.9800
C15 H15A 0.9800
C15 H15B 0.9800
C15 H15C 0.9800
C16 H16A 0.9800
C16 H16B 0.9800
C16 H16C 0.9800
C17 H17A 0.9800
C17 H17B 0.9800
C17 H17C 0.9800
O10 H10A 0.89(4)
O10 H10B 0.84(4)
O11 H11C 0.92(4)
O11 H11D 0.88(4)

loop_
_geom_hbond_atom_site_label_D
_geom_hbond_atom_site_label_H
_geom_hbond_atom_site_label_A
_geom_hbond_distance_DH
_geom_hbond_distance_HA
_geom_hbond_distance_DA
_geom_hbond_angle_DHA
_geom_hbond_site_symmetry_A
O7 H7A O1 0.93(3) 1.83(4) 2.753(3) 176(3) 1_545
O7 H7B O6 0.86(4) 1.92(4) 2.768(3) 168(3) 2_546
O8 H8A O2 0.93(4) 1.77(4) 2.698(3) 174(3) 1_545
O8 H8B O6 0.90(4) 1.89(4) 2.770(3) 166(3) 1_545
O9 H9A O2 0.88(4) 2.01(4) 2.861(3) 163(3) 2_546
O9 H9B O7 0.81(4) 2.03(4) 2.813(3) 162(3) 2_546
N1 H1 O10 0.89(3) 2.01(3) 2.889(3) 168(2) 1_545
N3 H3 O2 0.90(3) 2.33(3) 3.167(3) 153(2) .
N3 H3 O8 0.90(3) 2.56(3) 3.178(3) 126(2) 1_565
C3 H3C O3 0.98 2.54 3.076(3) 114.4 .
C4 H4C O9 0.98 2.54 3.459(3) 155.7 2_556
C6 H6 O1 1.00 2.43 3.358(3) 154.9 1_545
C11 H11B O2 0.99 2.49 3.362(3) 147.1 .
C14 H14C O3 0.98 2.51 3.371(3) 146.0 .
C16 H16A O5 0.98 2.55 3.429(3) 148.8 2_656
O10 H10A O11 0.89(4) 1.96(4) 2.858(3) 179(3) 1_465
O10 H10B O1 0.84(4) 2.04(4) 2.819(3) 154(3) .
O11 H11C O3 0.92(4) 2.10(4) 3.008(3) 167(3) 2_647
O11 H11D O4 0.88(4) 2.00(4) 2.871(3) 172(3) .

loop_
_geom_torsion_atom_site_label_1
_geom_torsion_atom_site_label_2
_geom_torsion_atom_site_label_3
_geom_torsion_atom_site_label_4
_geom_torsion
C5 N1 C2 C3 -63.8(3)
C5 N1 C2 C4 175.9(2)
C5 N1 C2 C1 61.6(3)
O1 C1 C2 N1 -164.6(2)
O2 C1 C2 N1 20.3(3)
O1 C1 C2 C3 -39.7(3)
O2 C1 C2 C3 145.2(2)
O1 C1 C2 C4 80.7(2)
O2 C1 C2 C4 -94.3(2)
C2 N1 C5 O3 6.9(4)
C2 N1 C5 C6 -175.0(2)
C10 N2 C6 C5 -72.0(3)
C9 N2 C6 C5 112.8(2)
C10 N2 C6 C7 169.6(2)
C9 N2 C6 C7 -5.5(2)
O3 C5 C6 N2 -37.0(3)
N1 C5 C6 N2 144.82(19)
O3 C5 C6 C7 77.3(3)
N1 C5 C6 C7 -100.9(2)
N2 C6 C7 C8 -19.5(2)
C5 C6 C7 C8 -138.8(2)
C6 C7 C8 C9 36.6(2)
C10 N2 C9 C8 -146.9(2)
C6 N2 C9 C8 28.4(2)
C7 C8 C9 N2 -39.1(2)
C9 N2 C10 O4 -8.1(3)
C6 N2 C10 O4 177.2(2)
C9 N2 C10 C11 168.6(2)
C6 N2 C10 C11 -6.0(3)
O4 C10 C11 C12 -22.4(3)
N2 C10 C11 C12 160.9(2)
C13 N3 C12 C11 109.3(3)
C13 N3 C12 C18 -124.6(2)
C10 C11 C12 N3 -68.3(3)
C10 C11 C12 C18 167.1(2)
C12 N3 C13 N5 30.9(3)
C12 N3 C13 N4 -149.5(2)
C17 N5 C13 N3 35.4(3)
C16 N5 C13 N3 -140.0(2)
C17 N5 C13 N4 -144.2(2)
C16 N5 C13 N4 40.5(3)
C14 N4 C13 N3 16.1(3)
C15 N4 C13 N3 -146.4(2)
C14 N4 C13 N5 -164.3(2)
C15 N4 C13 N5 33.2(3)
Li1 O5 C18 O6 -111.0(4)
Li1 O5 C18 C12 72.4(5)
N3 C12 C18 O5 -179.1(2)
C11 C12 C18 O5 -55.8(3)
N3 C12 C18 O6 4.0(3)
C11 C12 C18 O6 127.3(2)
C18 O5 Li1 O9 136.3(4)
C18 O5 Li1 O8 -103.2(5)
C18 O5 Li1 O7 9.5(5)
